data_2207311
loop_
_publ_author_name
'Fan, Sai-Rong'
'Zhu, Long-Guan'

_publ_section_title
;
 Poly[2-aminopyridinium [aquacuprate(II)-\m~4~-5-sulfonatosalicylato]]
;
_journal_coeditor_code NG6210
_journal_issue 11
_journal_name_full 'Acta Crystallographica Section E'
_journal_page_first m2187
_journal_page_last m2189
_journal_paper_doi 10.1107/S1600536805030977
_journal_volume 61
_journal_year 2005
_chemical_formula_iupac '[Cu (C7 H3 O6 S) (H2 O)] (C5 H7 N2)'
_chemical_formula_moiety 'C5 H7 N2 +, C7 H5 Cu O7 S -'
_chemical_formula_sum 'C12 H12 Cu N2 O7 S'
_chemical_formula_weight 391.84
_chemical_name_systematic
;
Poly[2-aminopyridinium [aquacuprate(II)-\m~4~-5-sulfonatosalicylato]]
;
_space_group_IT_number 2
_symmetry_cell_setting triclinic
_symmetry_space_group_name_Hall '-P 1'
_symmetry_space_group_name_H-M 'P -1'
_atom_sites_solution_hydrogens geom
_atom_sites_solution_primary direct
_atom_sites_solution_secondary difmap
_audit_creation_method SHELXL-97
_cell_angle_alpha 84.323(2)
_cell_angle_beta 77.986(2)
_cell_angle_gamma 69.0510(10)
_cell_formula_units_Z 2
_cell_length_a 7.7274(9)
_cell_length_b 8.0856(10)
_cell_length_c 12.1577(15)
_cell_measurement_reflns_used 2538
_cell_measurement_temperature 295(2)
_cell_measurement_theta_max 28.2
_cell_measurement_theta_min 2.7
_cell_volume 693.62(15)
_computing_cell_refinement 'SAINT (Bruker, 2002)'
_computing_data_collection 'SMART (Bruker, 2002)'
_computing_data_reduction SAINT
_computing_molecular_graphics 'ORTEP-3 for Windows (Farrugia, 1997)'
_computing_publication_material 'WinGX (Farrugia, 1999)'
_computing_structure_refinement 'SHELXL97 (Sheldrick, 1997)'
_computing_structure_solution 'SHELXS97 (Sheldrick, 1997)'
_diffrn_ambient_temperature 295(2)
_diffrn_measured_fraction_theta_full 0.988
_diffrn_measured_fraction_theta_max 0.988
_diffrn_measurement_device_type 'Bruker APEX area-detector'
_diffrn_measurement_method '\f and \w'
_diffrn_radiation_monochromator graphite
_diffrn_radiation_source 'fine-focus sealed tube'
_diffrn_radiation_type MoK\a
_diffrn_radiation_wavelength 0.71073
_diffrn_reflns_av_R_equivalents 0.023
_diffrn_reflns_av_sigmaI/netI 0.036
_diffrn_reflns_limit_h_max 9
_diffrn_reflns_limit_h_min -9
_diffrn_reflns_limit_k_max 9
_diffrn_reflns_limit_k_min -9
_diffrn_reflns_limit_l_max 14
_diffrn_reflns_limit_l_min -14
_diffrn_reflns_number 5241
_diffrn_reflns_theta_full 25.50
_diffrn_reflns_theta_max 25.5
_diffrn_reflns_theta_min 1.7
_diffrn_standards_number 0
_exptl_absorpt_coefficient_mu 1.77
_exptl_absorpt_correction_T_max 0.933
_exptl_absorpt_correction_T_min 0.778
_exptl_absorpt_correction_type multi-scan
_exptl_absorpt_process_details '(SADABS; Bruker, 2002)'
_exptl_crystal_colour green
_exptl_crystal_density_diffrn 1.876
_exptl_crystal_density_method 'not measured'
_exptl_crystal_description block
_exptl_crystal_F_000 398
_exptl_crystal_size_max 0.15
_exptl_crystal_size_mid 0.12
_exptl_crystal_size_min 0.04
_refine_diff_density_max 0.381
_refine_diff_density_min -0.348
_refine_ls_extinction_method none
_refine_ls_goodness_of_fit_ref 1.06
_refine_ls_hydrogen_treatment constr
_refine_ls_matrix_type full
_refine_ls_number_parameters 223
_refine_ls_number_reflns 2554
_refine_ls_number_restraints 6
_refine_ls_restrained_S_all 1.06
_refine_ls_R_factor_all 0.037
_refine_ls_R_factor_gt 0.034
_refine_ls_shift/su_max 0.001
_refine_ls_shift/su_mean 0.000
_refine_ls_structure_factor_coef Fsqd
_refine_ls_weighting_details 'calc w = 1/[\s^2^(Fo^2^)+(0.0281P)^2^+0.7674P] where P = (Fo^2^+2Fc^2^)/3'
_refine_ls_weighting_scheme calc
_refine_ls_wR_factor_gt 0.076
_refine_ls_wR_factor_ref 0.078
_reflns_number_gt 2360
_reflns_number_total 2554
_reflns_threshold_expression I>2\s(I)
_cod_data_source_file ng6210.cif
_cod_data_source_block I
_cod_database_code 2207311

loop_
_symmetry_equiv_pos_as_xyz
'x, y, z'
'-x, -y, -z'

loop_
_atom_site_label
_atom_site_fract_x
_atom_site_fract_y
_atom_site_fract_z
_atom_site_U_iso_or_equiv
_atom_site_adp_type
_atom_site_calc_flag
_atom_site_refinement_flags
_atom_site_occupancy
_atom_site_type_symbol
Cu1 0.68114(5) -0.01567(4) 0.53365(3) 0.02199(12) Uani d . 1 Cu
S1 0.37014(10) 0.86273(9) 0.75326(6) 0.02263(17) Uani d . 1 S
N1 0.8377(5) 0.9201(5) 0.8250(3) 0.0482(8) Uani d D 1 N
N2 0.9922(4) 0.7920(4) 0.9703(2) 0.0316(6) Uani d D 1 N
O1 0.4375(3) 0.1623(2) 0.52290(16) 0.0201(4) Uani d . 1 O
O2 0.1919(3) 0.4047(3) 0.5692(2) 0.0338(5) Uani d . 1 O
O3 0.7722(3) 0.1435(3) 0.58471(18) 0.0266(5) Uani d . 1 O
O4 0.5170(3) 0.9412(3) 0.72505(17) 0.0256(5) Uani d . 1 O
O5 0.2143(3) 0.9439(3) 0.69380(19) 0.0315(5) Uani d . 1 O
O6 0.3065(3) 0.8564(3) 0.87512(18) 0.0316(5) Uani d . 1 O
O7 0.9193(3) -0.2037(3) 0.54179(19) 0.0279(5) Uani d D 1 O
C1 0.3580(4) 0.3169(4) 0.5692(2) 0.0205(6) Uani d . 1 C
C2 0.4745(4) 0.3874(4) 0.6220(2) 0.0191(6) Uani d . 1 C
C3 0.6655(4) 0.2983(4) 0.6289(2) 0.0210(6) Uani d . 1 C
C4 0.7546(4) 0.3803(4) 0.6844(3) 0.0252(7) Uani d . 1 C
H4 0.8773 0.3188 0.6950 0.030 Uiso calc R 1 H
C5 0.6642(4) 0.5492(4) 0.7232(3) 0.0275(7) Uani d . 1 C
H5 0.7269 0.6022 0.7578 0.033 Uiso calc R 1 H
C6 0.4788(4) 0.6410(4) 0.7107(2) 0.0219(6) Uani d . 1 C
C7 0.3851(4) 0.5608(4) 0.6622(2) 0.0208(6) Uani d . 1 C
H7 0.2602 0.6221 0.6558 0.025 Uiso calc R 1 H
C8 0.8390(4) 0.8352(4) 0.9245(3) 0.0308(7) Uani d . 1 C
C9 0.6856(5) 0.7889(5) 0.9853(3) 0.0367(8) Uani d . 1 C
H9 0.5758 0.8171 0.9564 0.044 Uiso calc R 1 H
C10 0.7003(5) 0.7030(5) 1.0859(3) 0.0422(9) Uani d . 1 C
H10 0.5996 0.6717 1.1259 0.051 Uiso calc R 1 H
C11 0.8632(5) 0.6602(5) 1.1310(3) 0.0440(9) Uani d . 1 C
H11 0.8727 0.6012 1.2004 0.053 Uiso calc R 1 H
C12 1.0056(5) 0.7070(5) 1.0711(3) 0.0390(8) Uani d . 1 C
H12 1.1156 0.6805 1.0995 0.047 Uiso calc R 1 H
H7B 1.010(4) -0.176(4) 0.503(3) 0.050 Uiso d D 1 H
H7A 0.910(5) -0.291(3) 0.514(3) 0.050 Uiso d D 1 H
H3N 1.083(4) 0.819(5) 0.938(3) 0.050 Uiso d D 1 H
H2N 0.928(4) 0.941(5) 0.786(3) 0.050 Uiso d D 1 H
H1N 0.746(4) 0.935(5) 0.797(3) 0.050 Uiso d D 1 H

loop_
_atom_site_aniso_label
_atom_site_aniso_U_11
_atom_site_aniso_U_22
_atom_site_aniso_U_33
_atom_site_aniso_U_12
_atom_site_aniso_U_13
_atom_site_aniso_U_23
Cu1 0.01743(19) 0.0187(2) 0.0316(2) -0.00593(14) -0.00684(15) -0.00544(14)
S1 0.0222(4) 0.0217(4) 0.0259(4) -0.0094(3) -0.0030(3) -0.0054(3)
N1 0.0398(19) 0.076(2) 0.0383(19) -0.0312(18) -0.0163(15) 0.0152(17)
N2 0.0266(14) 0.0426(16) 0.0298(15) -0.0178(13) -0.0039(12) -0.0003(12)
O1 0.0174(10) 0.0182(10) 0.0268(11) -0.0064(8) -0.0064(8) -0.0047(8)
O2 0.0206(11) 0.0258(12) 0.0565(15) -0.0036(9) -0.0122(10) -0.0147(10)
O3 0.0192(10) 0.0216(10) 0.0418(13) -0.0077(9) -0.0062(9) -0.0099(9)
O4 0.0277(11) 0.0264(11) 0.0278(11) -0.0150(9) -0.0065(9) 0.0001(9)
O5 0.0264(11) 0.0263(11) 0.0423(13) -0.0066(9) -0.0106(10) -0.0040(10)
O6 0.0312(12) 0.0392(13) 0.0272(12) -0.0176(10) 0.0026(9) -0.0094(10)
O7 0.0198(11) 0.0225(11) 0.0424(13) -0.0066(9) -0.0058(9) -0.0076(9)
C1 0.0191(15) 0.0213(14) 0.0211(15) -0.0080(12) -0.0017(11) -0.0014(11)
C2 0.0209(14) 0.0202(14) 0.0173(14) -0.0094(12) -0.0020(11) -0.0003(11)
C3 0.0220(15) 0.0211(14) 0.0218(15) -0.0107(12) -0.0030(12) 0.0009(11)
C4 0.0203(15) 0.0272(16) 0.0304(17) -0.0074(13) -0.0091(12) -0.0051(13)
C5 0.0307(17) 0.0292(16) 0.0289(17) -0.0144(14) -0.0092(13) -0.0061(13)
C6 0.0239(15) 0.0193(14) 0.0233(15) -0.0087(12) -0.0027(12) -0.0030(12)
C7 0.0198(14) 0.0220(14) 0.0211(15) -0.0085(12) -0.0022(11) -0.0011(11)
C8 0.0307(17) 0.0367(18) 0.0287(17) -0.0144(15) -0.0064(14) -0.0046(14)
C9 0.0280(17) 0.048(2) 0.038(2) -0.0167(16) -0.0058(15) -0.0070(16)
C10 0.039(2) 0.055(2) 0.037(2) -0.0268(18) 0.0034(16) -0.0033(17)
C11 0.049(2) 0.054(2) 0.0296(19) -0.0220(19) -0.0062(17) 0.0066(17)
C12 0.0356(19) 0.052(2) 0.0317(19) -0.0164(17) -0.0113(15) 0.0005(16)

loop_
_atom_type_symbol
_atom_type_description
_atom_type_scat_dispersion_real
_atom_type_scat_dispersion_imag
_atom_type_scat_source
C C 0.0033 0.0016 'International Tables Vol C Tables 4.2.6.8 and 6.1.1.4'
H H 0.0000 0.0000 'International Tables Vol C Tables 4.2.6.8 and 6.1.1.4'
N N 0.0061 0.0033 'International Tables Vol C Tables 4.2.6.8 and 6.1.1.4'
Cu Cu 0.3201 1.2651 'International Tables Vol C Tables 4.2.6.8 and 6.1.1.4'
O O 0.0106 0.0060 'International Tables Vol C Tables 4.2.6.8 and 6.1.1.4'
S S 0.1246 0.1234 'International Tables Vol C Tables 4.2.6.8 and 6.1.1.4'

loop_
_geom_angle_atom_site_label_1
_geom_angle_atom_site_label_2
_geom_angle_atom_site_label_3
_geom_angle_site_symmetry_1
_geom_angle_site_symmetry_3
_geom_angle
_geom_angle_publ_flag
O1 Cu1 O1 . 2_656 80.27(8) yes
O1 Cu1 O4 . 1_545 82.51(7) yes
O1 Cu1 O4 2_656 1_545 88.64(7) yes
O1 Cu1 O5 . 2_666 86.16(7) yes
O1 Cu1 O5 2_656 2_666 83.35(7) yes
O3 Cu1 O1 . . 93.92(8) yes
O3 Cu1 O1 . 2_656 174.14(8) yes
O3 Cu1 O4 . 1_545 91.43(8) yes
O3 Cu1 O5 . 2_666 95.51(8) yes
O3 Cu1 O7 . . 89.45(9) yes
O4 Cu1 O5 1_545 2_666 167.09(6) yes
O7 Cu1 O1 . . 176.63(8) yes
O7 Cu1 O1 . 2_656 96.36(8) yes
O7 Cu1 O4 . 1_545 97.25(8) yes
O7 Cu1 O5 . 2_666 93.70(8) yes
O3 Cu1 Cu1 . 2_656 134.55(6) ?
O7 Cu1 Cu1 . 2_656 136.00(6) ?
O1 Cu1 Cu1 . 2_656 40.64(5) ?
O1 Cu1 Cu1 2_656 2_656 39.64(5) ?
O4 Cu1 Cu1 1_545 2_656 84.25(5) ?
O5 Cu1 Cu1 2_666 2_656 83.12(5) ?
O5 S1 O4 . . 114.05(13) yes
O5 S1 O6 . . 112.24(13) yes
O4 S1 O6 . . 110.66(12) yes
O5 S1 C6 . . 106.97(13) ?
O4 S1 C6 . . 105.79(13) ?
O6 S1 C6 . . 106.56(13) ?
C8 N1 H2N . . 125(3) ?
C8 N1 H1N . . 115(3) ?
H2N N1 H1N . . 119(4) ?
C8 N2 C12 . . 122.9(3) ?
C8 N2 H3N . . 120(3) ?
C12 N2 H3N . . 117(3) ?
C1 O1 Cu1 . . 128.73(17) ?
C1 O1 Cu1 . 2_656 129.02(17) ?
Cu1 O1 Cu1 . 2_656 99.73(8) ?
C3 O3 Cu1 . . 124.85(18) ?
Cu1 O7 H7B . . 110(3) ?
Cu1 O7 H7A . . 104(3) ?
H7B O7 H7A . . 109.9(16) ?
O2 C1 O1 . . 121.5(3) ?
O2 C1 C2 . . 119.9(2) ?
O1 C1 C2 . . 118.6(2) ?
C3 C2 C7 . . 118.7(3) ?
C3 C2 C1 . . 125.3(2) ?
C7 C2 C1 . . 115.9(2) ?
O3 C3 C4 . . 116.1(3) ?
O3 C3 C2 . . 125.4(3) ?
C4 C3 C2 . . 118.5(3) ?
C5 C4 C3 . . 121.4(3) ?
C5 C4 H4 . . 119.3 ?
C3 C4 H4 . . 119.3 ?
C4 C5 C6 . . 119.9(3) ?
C4 C5 H5 . . 120.0 ?
C6 C5 H5 . . 120.0 ?
C7 C6 C5 . . 119.9(3) ?
C7 C6 S1 . . 120.9(2) ?
C5 C6 S1 . . 119.2(2) ?
C6 C7 C2 . . 121.3(3) ?
C6 C7 H7 . . 119.4 ?
C2 C7 H7 . . 119.4 ?
N1 C8 N2 . . 118.8(3) ?
N1 C8 C9 . . 123.6(3) ?
N2 C8 C9 . . 117.7(3) ?
C10 C9 C8 . . 119.2(3) ?
C10 C9 H9 . . 120.4 ?
C8 C9 H9 . . 120.4 ?
C9 C10 C11 . . 121.4(3) ?
C9 C10 H10 . . 119.3 ?
C11 C10 H10 . . 119.3 ?
C12 C11 C10 . . 117.7(3) ?
C12 C11 H11 . . 121.1 ?
C10 C11 H11 . . 121.1 ?
C11 C12 N2 . . 121.2(3) ?
C11 C12 H12 . . 119.4 ?
N2 C12 H12 . . 119.4 ?

loop_
_geom_bond_atom_site_label_1
_geom_bond_atom_site_label_2
_geom_bond_site_symmetry_2
_geom_bond_distance
_geom_bond_publ_flag
Cu1 O1 . 1.9392(18) yes
Cu1 O1 2_656 1.9797(18) yes
Cu1 O3 . 1.8771(19) yes
Cu1 O4 1_545 2.464(2) yes
Cu1 O5 2_666 2.779(2) yes
Cu1 O7 . 1.937(2) yes
Cu1 Cu1 2_656 2.9961(7) no
S1 O5 . 1.452(2) yes
S1 O4 . 1.455(2) yes
S1 O6 . 1.463(2) yes
S1 C6 . 1.765(3) ?
N1 C8 . 1.330(4) ?
N1 H2N . 0.82(4) ?
N1 H1N . 0.82(4) ?
N2 C8 . 1.333(4) ?
N2 C12 . 1.349(4) ?
N2 H3N . 0.82(4) ?
O1 C1 . 1.305(3) ?
O1 Cu1 2_656 1.9797(18) ?
O2 C1 . 1.225(3) ?
O3 C3 . 1.322(3) ?
O7 H7B . 0.85(3) ?
O7 H7A . 0.84(3) ?
C1 C2 . 1.491(4) ?
C2 C3 . 1.409(4) ?
C2 C7 . 1.409(4) ?
C3 C4 . 1.406(4) ?
C4 C5 . 1.372(4) ?
C4 H4 . 0.9300 ?
C5 C6 . 1.391(4) ?
C5 H5 . 0.9300 ?
C6 C7 . 1.371(4) ?
C7 H7 . 0.9300 ?
C8 C9 . 1.410(4) ?
C9 C10 . 1.351(5) ?
C9 H9 . 0.9300 ?
C10 C11 . 1.394(5) ?
C10 H10 . 0.9300 ?
C11 C12 . 1.340(5) ?
C11 H11 . 0.9300 ?
C12 H12 . 0.9300 ?

loop_
_geom_hbond_atom_site_label_D
_geom_hbond_atom_site_label_H
_geom_hbond_atom_site_label_A
_geom_hbond_site_symmetry_A
_geom_hbond_distance_DH
_geom_hbond_distance_HA
_geom_hbond_distance_DA
_geom_hbond_angle_DHA
_geom_hbond_publ_flag
O7 H7B O3 2_756 0.85(3) 1.89(3) 2.728(3) 173(3) yes
O7 H7A O2 2_656 0.84(3) 1.88(4) 2.667(3) 155(4) yes
N2 H3N O6 1_655 0.82(4) 1.85(4) 2.669(3) 173(4) yes
N1 H2N O5 1_655 0.82(4) 2.27(4) 3.076(4) 168(4) yes
N1 H1N O4 . 0.82(4) 2.12(4) 2.925(4) 174(4) yes

loop_
_geom_torsion_atom_site_label_1
_geom_torsion_atom_site_label_2
_geom_torsion_atom_site_label_3
_geom_torsion_atom_site_label_4
_geom_torsion_site_symmetry_1
_geom_torsion_site_symmetry_4
_geom_torsion
O3 Cu1 O1 C1 . . -17.8(2)
O1 Cu1 O1 C1 2_656 . 163.0(3)
O4 Cu1 O1 C1 1_545 . 73.1(2)
O5 Cu1 O1 C1 2_666 . -113.1(2)
Cu1 Cu1 O1 C1 2_656 . 163.0(3)
O3 Cu1 O1 Cu1 . 2_656 179.17(9)
O1 Cu1 O1 Cu1 2_656 2_656 0.0
O4 Cu1 O1 Cu1 1_545 2_656 -89.90(8)
O5 Cu1 O1 Cu1 2_666 2_656 83.90(8)
O7 Cu1 O3 C3 . . -161.2(2)
O1 Cu1 O3 C3 . . 18.6(2)
O4 Cu1 O3 C3 1_545 . -64.0(2)
O5 Cu1 O3 C3 2_666 . 105.1(2)
Cu1 Cu1 O3 C3 2_656 . 19.3(3)
Cu1 O1 C1 O2 . . -168.8(2)
Cu1 O1 C1 O2 2_656 . -10.6(4)
Cu1 O1 C1 C2 . . 11.9(4)
Cu1 O1 C1 C2 2_656 . 170.10(17)
O2 C1 C2 C3 . . 179.0(3)
O1 C1 C2 C3 . . -1.7(4)
O2 C1 C2 C7 . . -4.4(4)
O1 C1 C2 C7 . . 174.9(2)
Cu1 O3 C3 C4 . . 166.4(2)
Cu1 O3 C3 C2 . . -15.4(4)
C7 C2 C3 O3 . . -172.8(3)
C1 C2 C3 O3 . . 3.7(5)
C7 C2 C3 C4 . . 5.3(4)
C1 C2 C3 C4 . . -178.1(3)
O3 C3 C4 C5 . . 173.0(3)
C2 C3 C4 C5 . . -5.3(4)
C3 C4 C5 C6 . . 1.8(5)
C4 C5 C6 C7 . . 1.7(4)
C4 C5 C6 S1 . . -176.1(2)
O5 S1 C6 C7 . . -19.1(3)
O4 S1 C6 C7 . . -141.0(2)
O6 S1 C6 C7 . . 101.1(2)
O5 S1 C6 C5 . . 158.6(2)
O4 S1 C6 C5 . . 36.7(3)
O6 S1 C6 C5 . . -81.1(3)
C5 C6 C7 C2 . . -1.5(4)
S1 C6 C7 C2 . . 176.2(2)
C3 C2 C7 C6 . . -2.1(4)
C1 C2 C7 C6 . . -178.9(3)
C12 N2 C8 N1 . . 179.5(3)
C12 N2 C8 C9 . . 0.0(5)
N1 C8 C9 C10 . . -179.8(4)
N2 C8 C9 C10 . . -0.3(5)
C8 C9 C10 C11 . . 0.4(6)
C9 C10 C11 C12 . . -0.1(6)
C10 C11 C12 N2 . . -0.3(6)
C8 N2 C12 C11 . . 0.3(5)
